data_7017772
loop_
_publ_author_name
'Vicente, Jos\'e'
'Chicote, Mar\'ia-Teresa'
'Abell\'an-L\'opez, Antonio'
'Bautista, Delia'

_publ_section_title
;
 A systematic study on the synthesis, reactivity and structure of
 ortho-palladated aryloximes, including the first cyclopalladated
 aryloximato and iminoaryloxime complexes.
;
_journal_issue 3
_journal_name_full 'Dalton transactions (Cambridge, England : 2003)'
_journal_page_first 752
_journal_page_last 762
_journal_paper_doi 10.1039/c1dt11445j
_journal_volume 41
_journal_year 2012
_chemical_formula_sum 'C14 H15 Cl N2 O Pd'
_chemical_formula_weight 369.13
_chemical_name_systematic
;
?
;
_space_group_IT_number 2
_symmetry_cell_setting triclinic
_symmetry_space_group_name_Hall '-P 1'
_symmetry_space_group_name_H-M 'P -1'
_atom_sites_solution_hydrogens geom
_atom_sites_solution_primary direct
_atom_sites_solution_secondary difmap
_audit_creation_method SHELXL-97
_cell_angle_alpha 90.108(2)
_cell_angle_beta 108.795(2)
_cell_angle_gamma 114.271(2)
_cell_formula_units_Z 2
_cell_length_a 9.1285(4)
_cell_length_b 9.2016(4)
_cell_length_c 10.0426(4)
_cell_measurement_reflns_used 7402
_cell_measurement_temperature 100(2)
_cell_measurement_theta_max 28.03
_cell_measurement_theta_min 2.46
_cell_volume 719.11(6)
_computing_cell_refinement 'Bruker SAINT'
_computing_data_collection 'Bruker SMART'
_computing_data_reduction 'Bruker SAINT'
_computing_molecular_graphics 'Bruker SHELXTL'
_computing_publication_material 'Bruker SHELXTL'
_computing_structure_refinement 'SHELXL-97 (Sheldrick, 1997)'
_computing_structure_solution 'SHELXS-97 (Sheldrick, 1990)'
_diffrn_ambient_temperature 100(2)
_diffrn_detector_area_resol_mean 8.26
_diffrn_measured_fraction_theta_full 0.991
_diffrn_measured_fraction_theta_max 0.918
_diffrn_measurement_device_type 'Bruker SMART APEX CCD'
_diffrn_measurement_method \w-scan
_diffrn_radiation_monochromator graphite
_diffrn_radiation_source 'fine-focus sealed tube'
_diffrn_radiation_type MoK\a
_diffrn_radiation_wavelength 0.71073
_diffrn_reflns_av_R_equivalents 0.0133
_diffrn_reflns_av_sigmaI/netI 0.0154
_diffrn_reflns_limit_h_max 11
_diffrn_reflns_limit_h_min -12
_diffrn_reflns_limit_k_max 11
_diffrn_reflns_limit_k_min -12
_diffrn_reflns_limit_l_max 13
_diffrn_reflns_limit_l_min -12
_diffrn_reflns_number 8249
_diffrn_reflns_theta_full 26.00
_diffrn_reflns_theta_max 28.03
_diffrn_reflns_theta_min 2.46
_exptl_absorpt_coefficient_mu 1.468
_exptl_absorpt_correction_T_max 0.7577
_exptl_absorpt_correction_T_min 0.7001
_exptl_absorpt_correction_type multi-scan
_exptl_absorpt_process_details SADABS
_exptl_crystal_colour pale-yellow
_exptl_crystal_density_diffrn 1.705
_exptl_crystal_density_method 'not measured'
_exptl_crystal_description block
_exptl_crystal_F_000 368
_exptl_crystal_size_max 0.21
_exptl_crystal_size_mid 0.20
_exptl_crystal_size_min 0.20
_refine_diff_density_max 0.398
_refine_diff_density_min -0.637
_refine_diff_density_rms 0.070
_refine_ls_extinction_coef 0.0164(9)
_refine_ls_extinction_expression Fc^*^=kFc[1+0.001xFc^2^\l^3^/sin(2\q)]^-1/4^
_refine_ls_extinction_method SHELXL
_refine_ls_goodness_of_fit_ref 1.076
_refine_ls_hydrogen_treatment mixed
_refine_ls_matrix_type full
_refine_ls_number_parameters 179
_refine_ls_number_reflns 3197
_refine_ls_number_restraints 0
_refine_ls_restrained_S_all 1.076
_refine_ls_R_factor_all 0.0175
_refine_ls_R_factor_gt 0.0172
_refine_ls_shift/su_max 0.002
_refine_ls_shift/su_mean 0.000
_refine_ls_structure_factor_coef Fsqd
_refine_ls_weighting_details 'calc w=1/[\s^2^(Fo^2^)+(0.0236P)^2^+0.4874P] where P=(Fo^2^+2Fc^2^)/3'
_refine_ls_weighting_scheme calc
_refine_ls_wR_factor_gt 0.0446
_refine_ls_wR_factor_ref 0.0448
_reflns_number_gt 3155
_reflns_number_total 3197
_reflns_threshold_expression >2sigma(I)
_cod_data_source_file c1dt11445j.txt
_cod_data_source_block aab16s
_cod_database_code 7017772

loop_
_symmetry_equiv_pos_as_xyz
'x, y, z'
'-x, -y, -z'

loop_
_atom_site_label
_atom_site_type_symbol
_atom_site_fract_x
_atom_site_fract_y
_atom_site_fract_z
_atom_site_U_iso_or_equiv
_atom_site_adp_type
_atom_site_occupancy
_atom_site_symmetry_multiplicity
_atom_site_calc_flag
_atom_site_refinement_flags
Pd1 Pd 0.766055(14) 0.276499(13) 1.103599(11) 0.01216(6) Uani 1 1 d .
Cl1 Cl 1.04575(5) 0.30474(5) 1.26100(4) 0.01932(9) Uani 1 1 d .
N1 N 0.73034(17) 0.36338(16) 1.26660(14) 0.0147(3) Uani 1 1 d .
O1 O 0.84981(16) 0.41000(16) 1.40436(12) 0.0204(2) Uani 1 1 d .
H01 H 0.926(4) 0.395(3) 1.390(3) 0.043(7) Uiso 1 1 d .
C1 C 0.5333(2) 0.26411(18) 1.00536(17) 0.0149(3) Uani 1 1 d .
C2 C 0.4788(2) 0.33169(18) 1.09621(16) 0.0137(3) Uani 1 1 d .
C3 C 0.3235(2) 0.34240(19) 1.04538(17) 0.0163(3) Uani 1 1 d .
H3 H 0.2898 0.3900 1.1071 0.020 Uiso 1 1 calc R
C4 C 0.2173(2) 0.2831(2) 0.90355(18) 0.0190(3) Uani 1 1 d .
H4 H 0.1125 0.2929 0.8673 0.023 Uiso 1 1 calc R
C5 C 0.2654(2) 0.2096(2) 0.81563(17) 0.0199(3) Uani 1 1 d .
H5 H 0.1906 0.1653 0.7199 0.024 Uiso 1 1 calc R
C6 C 0.4224(2) 0.1997(2) 0.86575(17) 0.0181(3) Uani 1 1 d .
H6 H 0.4532 0.1488 0.8041 0.022 Uiso 1 1 calc R
C7 C 0.5947(2) 0.38598(18) 1.24523(16) 0.0147(3) Uani 1 1 d .
C8 C 0.5603(2) 0.4562(2) 1.35966(18) 0.0204(3) Uani 1 1 d .
H8A H 0.4762 0.3696 1.3895 0.031 Uiso 1 1 calc R
H8B H 0.5146 0.5335 1.3232 0.031 Uiso 1 1 calc R
H8C H 0.6674 0.5115 1.4413 0.031 Uiso 1 1 calc R
N2 N 0.78231(17) 0.19740(16) 0.92177(14) 0.0138(3) Uani 1 1 d .
C11 C 0.7797(2) 0.2823(2) 0.81228(18) 0.0180(3) Uani 1 1 d .
H11 H 0.7789 0.3845 0.8239 0.022 Uiso 1 1 calc R
C12 C 0.7780(2) 0.2259(2) 0.68402(18) 0.0208(3) Uani 1 1 d .
H12 H 0.7751 0.2886 0.6090 0.025 Uiso 1 1 calc R
C13 C 0.7806(2) 0.0770(2) 0.66454(17) 0.0201(3) Uani 1 1 d .
C14 C 0.7894(2) -0.0064(2) 0.77984(19) 0.0200(3) Uani 1 1 d .
H14 H 0.7951 -0.1067 0.7723 0.024 Uiso 1 1 calc R
C15 C 0.7899(2) 0.05584(19) 0.90521(17) 0.0162(3) Uani 1 1 d .
H15 H 0.7958 -0.0034 0.9826 0.019 Uiso 1 1 calc R
C16 C 0.7754(3) 0.0094(3) 0.5254(2) 0.0338(4) Uani 1 1 d .
H16A H 0.8218 -0.0705 0.5418 0.051 Uiso 1 1 calc R
H16B H 0.8446 0.0970 0.4850 0.051 Uiso 1 1 calc R
H16C H 0.6563 -0.0421 0.4588 0.051 Uiso 1 1 calc R

loop_
_atom_site_aniso_label
_atom_site_aniso_U_11
_atom_site_aniso_U_22
_atom_site_aniso_U_33
_atom_site_aniso_U_23
_atom_site_aniso_U_13
_atom_site_aniso_U_12
Pd1 0.01378(8) 0.01418(8) 0.01095(8) 0.00129(4) 0.00610(5) 0.00707(5)
Cl1 0.01784(18) 0.0260(2) 0.01799(18) 0.00215(15) 0.00628(14) 0.01316(16)
N1 0.0164(6) 0.0175(6) 0.0097(6) 0.0001(5) 0.0044(5) 0.0072(5)
O1 0.0184(6) 0.0318(7) 0.0106(5) -0.0022(5) 0.0025(4) 0.0126(5)
C1 0.0158(7) 0.0145(7) 0.0173(7) 0.0042(6) 0.0090(6) 0.0068(6)
C2 0.0155(7) 0.0130(7) 0.0132(7) 0.0021(5) 0.0067(6) 0.0054(6)
C3 0.0164(7) 0.0154(7) 0.0195(8) 0.0038(6) 0.0093(6) 0.0070(6)
C4 0.0146(7) 0.0197(8) 0.0225(8) 0.0054(6) 0.0062(6) 0.0076(6)
C5 0.0158(7) 0.0243(8) 0.0138(7) 0.0013(6) 0.0026(6) 0.0054(6)
C6 0.0188(8) 0.0210(8) 0.0162(8) 0.0009(6) 0.0089(6) 0.0081(6)
C7 0.0167(7) 0.0148(7) 0.0142(7) 0.0022(6) 0.0078(6) 0.0065(6)
C8 0.0221(8) 0.0264(8) 0.0163(8) -0.0014(6) 0.0096(6) 0.0119(7)
N2 0.0148(6) 0.0155(6) 0.0136(6) 0.0019(5) 0.0073(5) 0.0073(5)
C11 0.0220(8) 0.0211(8) 0.0181(8) 0.0065(6) 0.0106(6) 0.0135(7)
C12 0.0239(8) 0.0295(9) 0.0149(8) 0.0071(6) 0.0082(6) 0.0161(7)
C13 0.0180(8) 0.0261(8) 0.0148(8) -0.0025(6) 0.0071(6) 0.0073(7)
C14 0.0223(8) 0.0153(7) 0.0237(8) -0.0006(6) 0.0117(7) 0.0069(6)
C15 0.0181(7) 0.0150(7) 0.0173(7) 0.0033(6) 0.0091(6) 0.0066(6)
C16 0.0425(12) 0.0403(11) 0.0202(9) -0.0037(8) 0.0156(8) 0.0162(9)

loop_
_atom_type_symbol
_atom_type_description
_atom_type_scat_dispersion_real
_atom_type_scat_dispersion_imag
_atom_type_scat_source
C C 0.0033 0.0016 'International Tables Vol C Tables 4.2.6.8 and 6.1.1.4'
H H 0.0000 0.0000 'International Tables Vol C Tables 4.2.6.8 and 6.1.1.4'
N N 0.0061 0.0033 'International Tables Vol C Tables 4.2.6.8 and 6.1.1.4'
O O 0.0106 0.0060 'International Tables Vol C Tables 4.2.6.8 and 6.1.1.4'
Cl Cl 0.1484 0.1585 'International Tables Vol C Tables 4.2.6.8 and 6.1.1.4'
Pd Pd -0.9988 1.0072 'International Tables Vol C Tables 4.2.6.8 and 6.1.1.4'

loop_
_geom_angle_atom_site_label_1
_geom_angle_atom_site_label_2
_geom_angle_atom_site_label_3
_geom_angle
C1 Pd1 N1 80.00(6)
C1 Pd1 N2 93.74(6)
N1 Pd1 N2 173.05(5)
C1 Pd1 Cl1 170.23(5)
N1 Pd1 Cl1 90.29(4)
N2 Pd1 Cl1 96.01(4)
C7 N1 O1 116.75(13)
C7 N1 Pd1 119.93(11)
O1 N1 Pd1 123.23(10)
C6 C1 C2 118.15(14)
C6 C1 Pd1 129.45(12)
C2 C1 Pd1 112.40(11)
C3 C2 C1 121.16(14)
C3 C2 C7 122.98(14)
C1 C2 C7 115.85(14)
C2 C3 C4 119.70(15)
C5 C4 C3 119.62(15)
C4 C5 C6 120.96(15)
C1 C6 C5 120.28(15)
N1 C7 C2 111.53(13)
N1 C7 C8 123.69(14)
C2 C7 C8 124.77(14)
C15 N2 C11 117.95(14)
C15 N2 Pd1 120.89(11)
C11 N2 Pd1 121.12(11)
N2 C11 C12 122.31(15)
C11 C12 C13 120.06(16)
C14 C13 C12 116.97(15)
C14 C13 C16 121.24(17)
C12 C13 C16 121.79(17)
C15 C14 C13 120.30(15)
N2 C15 C14 122.35(15)

loop_
_geom_bond_atom_site_label_1
_geom_bond_atom_site_label_2
_geom_bond_distance
Pd1 C1 1.9873(16)
Pd1 N1 1.9945(13)
Pd1 N2 2.0358(13)
Pd1 Cl1 2.4367(4)
N1 C7 1.290(2)
N1 O1 1.3887(17)
C1 C6 1.390(2)
C1 C2 1.419(2)
C2 C3 1.389(2)
C2 C7 1.467(2)
C3 C4 1.392(2)
C4 C5 1.386(2)
C5 C6 1.399(2)
C7 C8 1.495(2)
N2 C15 1.345(2)
N2 C11 1.350(2)
C11 C12 1.381(2)
C12 C13 1.395(2)
C13 C14 1.390(2)
C13 C16 1.507(2)
C14 C15 1.380(2)

loop_
_geom_hbond_atom_site_label_D
_geom_hbond_atom_site_label_H
_geom_hbond_atom_site_label_A
_geom_hbond_distance_DH
_geom_hbond_distance_HA
_geom_hbond_distance_DA
_geom_hbond_angle_DHA
_geom_hbond_site_symmetry_A
O1 H01 Cl1 0.82(3) 2.29(3) 3.0476(13) 156(3) .
C12 H12 O1 0.95 2.49 3.388(2) 156.7 1_554
